data_7207816
loop_
_publ_author_name
'Wang, Huang'
'Huo, Li-Hua'
'Deng, Zhao-Peng'
'Zhao, Hui'
'Gao, Shan'

_publ_section_title
;
 Syntheses, crystal structures and luminescent properties of Zn(ii)/Cd(ii)
 supramolecular complexes incorporating 4-sulfinobenzoate and its in situ
 oxidized ligand
;
_journal_issue 10
_journal_name_full CrystEngComm
_journal_page_first 3501
_journal_paper_doi 10.1039/c2ce06584c
_journal_volume 14
_journal_year 2012
_chemical_formula_moiety 'C54 H46 Cd2 N8 O13 S2, 3(H2 O)'
_chemical_formula_sum 'C54 H52 Cd2 N8 O16 S2'
_chemical_formula_weight 1357.96
_chemical_name_systematic
;
?
;
_space_group_IT_number 9
_symmetry_cell_setting monoclinic
_symmetry_space_group_name_Hall 'C -2yc'
_symmetry_space_group_name_H-M 'C 1 c 1'
_atom_sites_solution_hydrogens geom
_atom_sites_solution_primary direct
_atom_sites_solution_secondary difmap
_audit_creation_method SHELXL-97
_cell_angle_alpha 90.00
_cell_angle_beta 107.99(3)
_cell_angle_gamma 90.00
_cell_formula_units_Z 4
_cell_length_a 18.490(4)
_cell_length_b 12.400(3)
_cell_length_c 25.000(5)
_cell_measurement_reflns_used 19179
_cell_measurement_temperature 295(2)
_cell_measurement_theta_max 27.45
_cell_measurement_theta_min 3.28
_cell_volume 5452(2)
_computing_cell_refinement RAPID-AUTO
_computing_data_collection 'RAPID-AUTO (Rigaku Corporation, 1998)'
_computing_data_reduction 'CrystalStructure (Rigaku/MSC and Rigaku Corporation, 2002)'
_computing_molecular_graphics SHELXL-97
_computing_publication_material SHELXL-97
_computing_structure_refinement 'SHELXL-97 (Sheldrick, 1997)'
_computing_structure_solution 'SHELXS-97 (Sheldrick, 1997)'
_diffrn_ambient_temperature 295(2)
_diffrn_detector_area_resol_mean 10.000
_diffrn_measured_fraction_theta_full 0.973
_diffrn_measured_fraction_theta_max 0.973
_diffrn_measurement_device_type 'Rigaku RAXIS-RAPID'
_diffrn_measurement_method \w
_diffrn_radiation_monochromator graphite
_diffrn_radiation_source 'fine-focus sealed tube'
_diffrn_radiation_type MoK\a
_diffrn_radiation_wavelength 0.71073
_diffrn_reflns_av_R_equivalents 0.0371
_diffrn_reflns_av_sigmaI/netI 0.0500
_diffrn_reflns_limit_h_max 23
_diffrn_reflns_limit_h_min -22
_diffrn_reflns_limit_k_max 16
_diffrn_reflns_limit_k_min -16
_diffrn_reflns_limit_l_max 31
_diffrn_reflns_limit_l_min -32
_diffrn_reflns_number 26385
_diffrn_reflns_theta_full 27.48
_diffrn_reflns_theta_max 27.48
_diffrn_reflns_theta_min 3.28
_diffrn_standards_decay_% 0
_diffrn_standards_interval_count 0
_diffrn_standards_interval_time 0
_diffrn_standards_number 0
_exptl_absorpt_coefficient_mu 0.936
_exptl_absorpt_correction_T_max 0.8960
_exptl_absorpt_correction_T_min 0.8496
_exptl_absorpt_correction_type multi-scan
_exptl_absorpt_process_details 'ABSCOR (Higashi, 1995)'
_exptl_crystal_colour 'pale yellow'
_exptl_crystal_density_diffrn 1.655
_exptl_crystal_density_method 'not measured'
_exptl_crystal_description prim
_exptl_crystal_F_000 2752
_exptl_crystal_size_max 0.18
_exptl_crystal_size_mid 0.15
_exptl_crystal_size_min 0.12
_refine_diff_density_max 1.071
_refine_diff_density_min -0.808
_refine_diff_density_rms 0.106
_refine_ls_abs_structure_details 'Flack H D (1983), Acta Cryst. A39, 876-881'
_refine_ls_abs_structure_Flack -0.009(17)
_refine_ls_extinction_method none
_refine_ls_goodness_of_fit_ref 1.023
_refine_ls_hydrogen_treatment constr
_refine_ls_matrix_type full
_refine_ls_number_parameters 739
_refine_ls_number_reflns 12107
_refine_ls_number_restraints 2
_refine_ls_restrained_S_all 1.022
_refine_ls_R_factor_all 0.0466
_refine_ls_R_factor_gt 0.0410
_refine_ls_shift/su_max 0.001
_refine_ls_shift/su_mean 0.000
_refine_ls_structure_factor_coef Fsqd
_refine_ls_weighting_details 'calc w=1/[\s^2^(Fo^2^)+(0.0640P)^2^+0.0000P] where P=(Fo^2^+2Fc^2^)/3'
_refine_ls_weighting_scheme calc
_refine_ls_wR_factor_gt 0.0971
_refine_ls_wR_factor_ref 0.1016
_reflns_number_gt 10391
_reflns_number_total 12107
_reflns_threshold_expression >2sigma(I)
_cod_data_source_file c2ce06584c.txt
_cod_data_source_block complex6
_cod_original_cell_volume 5451.5(19)
_cod_original_sg_symbol_H-M 'C c'
_cod_database_code 7207816

loop_
_symmetry_equiv_pos_as_xyz
'x, y, z'
'x, -y, z+1/2'
'x+1/2, y+1/2, z'
'x+1/2, -y+1/2, z+1/2'

loop_
_atom_site_label
_atom_site_type_symbol
_atom_site_fract_x
_atom_site_fract_y
_atom_site_fract_z
_atom_site_U_iso_or_equiv
_atom_site_adp_type
_atom_site_occupancy
_atom_site_symmetry_multiplicity
_atom_site_calc_flag
_atom_site_refinement_flags
Cd1 Cd 0.445909(11) 0.13764(2) 0.265459(9) 0.02936(8) Uani 1 1 d .
Cd2 Cd 0.569239(14) 0.37133(2) 0.738411(11) 0.03601(9) Uani 1 1 d .
S1 S 0.34845(10) -0.37981(12) 0.47217(7) 0.0603(4) Uani 1 1 d .
S2 S 0.14657(8) 0.63896(10) 0.06289(6) 0.0492(3) Uani 1 1 d .
O1W O 0.6848(2) 0.3883(4) 0.72265(17) 0.0712(12) Uani 1 1 d .
H1W1 H 0.7199 0.4016 0.7082 0.107 Uiso 1 1 d R
H1W2 H 0.7001 0.3359 0.7458 0.107 Uiso 1 1 d R
O1 O 0.33332(17) 0.2501(3) 0.24142(13) 0.0460(7) Uani 1 1 d .
O2W O 0.5878(2) 0.1927(3) 0.76614(15) 0.0591(9) Uani 1 1 d .
H2W1 H 0.5839 0.1275 0.7750 0.089 Uiso 1 1 d R
H2W2 H 0.6121 0.2421 0.7553 0.089 Uiso 1 1 d R
O2 O 0.42840(17) 0.3140(3) 0.21675(14) 0.0472(8) Uani 1 1 d .
O3W O 0.53557(19) 0.5466(3) 0.70605(14) 0.0464(7) Uani 1 1 d .
H3W1 H 0.5767 0.5136 0.7085 0.070 Uiso 1 1 d R
H3W2 H 0.5074 0.5047 0.7178 0.070 Uiso 1 1 d R
O3 O 0.0740(3) 0.6009(8) 0.0532(4) 0.179(5) Uani 1 1 d .
O4 O 0.1692(3) 0.6579(5) 0.0141(2) 0.0887(16) Uani 1 1 d .
O4W O 0.5300(3) -0.3399(4) 0.61296(18) 0.0705(11) Uani 1 1 d .
H4W1 H 0.5444 -0.2798 0.6029 0.106 Uiso 1 1 d R
H4W2 H 0.4994 -0.3679 0.5827 0.106 Uiso 1 1 d R
O5 O 0.1595(6) 0.7326(5) 0.0962(3) 0.169(4) Uani 1 1 d .
O5W O 0.2435(3) -0.3093(5) -0.1884(2) 0.0925(16) Uani 1 1 d .
H5W1 H 0.2704 -0.2904 -0.2100 0.139 Uiso 1 1 d R
H5W2 H 0.2546 -0.2800 -0.1563 0.139 Uiso 1 1 d R
O6 O 0.3717(3) 0.0151(3) 0.29448(16) 0.0639(10) Uani 1 1 d .
O6W O 0.1674(3) 0.5413(5) -0.0808(2) 0.1027(18) Uani 1 1 d .
H6W1 H 0.1659 0.5802 -0.0532 0.154 Uiso 1 1 d R
H6W2 H 0.1965 0.4880 -0.0682 0.154 Uiso 1 1 d R
O7 O 0.4840(2) -0.0593(4) 0.30604(18) 0.0685(11) Uani 1 1 d .
O8 O 0.2714(4) -0.3585(4) 0.4713(3) 0.106(2) Uani 1 1 d .
O9 O 0.3504(4) -0.4787(4) 0.4436(3) 0.1000(17) Uani 1 1 d .
O10 O 0.4065(5) -0.3774(6) 0.5244(2) 0.150(4) Uani 1 1 d .
N1 N 0.4083(2) 0.0645(3) 0.17478(15) 0.0411(9) Uani 1 1 d .
N2 N 0.3030(2) -0.2013(4) -0.08815(16) 0.0483(10) Uani 1 1 d .
N3 N 0.4840(2) 0.1995(3) 0.35921(15) 0.0394(8) Uani 1 1 d .
N4 N 0.5243(2) 0.3122(3) 0.64463(16) 0.0397(8) Uani 1 1 d .
N5 N 0.5738(2) 0.1408(3) 0.26907(18) 0.0343(9) Uani 1 1 d .
N6 N 0.9491(2) 0.1343(3) 0.25279(17) 0.0368(10) Uani 1 1 d .
N7 N 0.6176(2) 0.4347(3) 0.83098(16) 0.0396(9) Uani 1 1 d .
N8 N 0.6920(2) 0.6103(4) 1.11275(18) 0.0550(11) Uani 1 1 d .
C1 C 0.3595(2) 0.3151(3) 0.21394(16) 0.0341(8) Uani 1 1 d .
C2 C 0.3062(2) 0.3924(3) 0.17476(16) 0.0318(8) Uani 1 1 d .
C3 C 0.3251(2) 0.4389(4) 0.13132(19) 0.0433(10) Uani 1 1 d .
H3A H 0.3713 0.4215 0.1259 0.052 Uiso 1 1 calc R
C4 C 0.2764(2) 0.5123(4) 0.09487(19) 0.0448(10) Uani 1 1 d .
H4A H 0.2892 0.5422 0.0649 0.054 Uiso 1 1 calc R
C5 C 0.2087(2) 0.5394(3) 0.10452(17) 0.0374(9) Uani 1 1 d .
C6 C 0.1888(2) 0.4918(3) 0.14786(18) 0.0378(9) Uani 1 1 d .
H6A H 0.1427 0.5089 0.1534 0.045 Uiso 1 1 calc R
C7 C 0.2373(2) 0.4189(4) 0.18297(18) 0.0374(9) Uani 1 1 d .
H7A H 0.2238 0.3874 0.2123 0.045 Uiso 1 1 calc R
C8 C 0.4218(3) -0.0560(4) 0.31532(19) 0.0503(12) Uani 1 1 d .
C9 C 0.4041(3) -0.1351(4) 0.3550(2) 0.0451(11) Uani 1 1 d .
C10 C 0.3288(3) -0.1550(4) 0.3530(2) 0.0456(10) Uani 1 1 d .
H10A H 0.2892 -0.1192 0.3268 0.055 Uiso 1 1 calc R
C11 C 0.3130(3) -0.2284(4) 0.3900(2) 0.0445(10) Uani 1 1 d .
H11A H 0.2629 -0.2433 0.3878 0.053 Uiso 1 1 calc R
C12 C 0.3709(3) -0.2781(4) 0.4292(2) 0.0459(10) Uani 1 1 d .
C13 C 0.4468(3) -0.2570(5) 0.4335(2) 0.0643(15) Uani 1 1 d .
H13A H 0.4862 -0.2895 0.4613 0.077 Uiso 1 1 calc R
C14 C 0.4617(3) -0.1869(5) 0.3954(2) 0.0591(14) Uani 1 1 d .
H14A H 0.5119 -0.1743 0.3970 0.071 Uiso 1 1 calc R
C15 C 0.3621(3) -0.0199(4) 0.16400(18) 0.0448(11) Uani 1 1 d .
H15A H 0.3444 -0.0454 0.1926 0.054 Uiso 1 1 calc R
C16 C 0.3389(3) -0.0719(4) 0.11315(19) 0.0441(10) Uani 1 1 d .
H16A H 0.3048 -0.1292 0.1075 0.053 Uiso 1 1 calc R
C17 C 0.3666(3) -0.0384(4) 0.07010(18) 0.0388(10) Uani 1 1 d .
C18 C 0.4150(3) 0.0472(5) 0.0815(2) 0.0556(13) Uani 1 1 d .
H18A H 0.4356 0.0722 0.0543 0.067 Uiso 1 1 calc R
C19 C 0.4339(3) 0.0973(5) 0.1337(2) 0.0607(15) Uani 1 1 d .
H19A H 0.4661 0.1568 0.1400 0.073 Uiso 1 1 calc R
C20 C 0.3002(3) -0.2507(4) -0.0413(2) 0.0514(11) Uani 1 1 d .
H20A H 0.2842 -0.3222 -0.0437 0.062 Uiso 1 1 calc R
C21 C 0.3198(3) -0.2004(4) 0.01012(19) 0.0439(10) Uani 1 1 d .
H21A H 0.3162 -0.2370 0.0417 0.053 Uiso 1 1 calc R
C22 C 0.3450(2) -0.0948(4) 0.01445(19) 0.0381(9) Uani 1 1 d .
C23 C 0.3490(3) -0.0457(4) -0.0333(2) 0.0461(10) Uani 1 1 d .
H23A H 0.3662 0.0250 -0.0320 0.055 Uiso 1 1 calc R
C24 C 0.3272(3) -0.1015(5) -0.0839(2) 0.0517(12) Uani 1 1 d .
H24A H 0.3299 -0.0665 -0.1161 0.062 Uiso 1 1 calc R
C25 C 0.5230(4) 0.1355(4) 0.3995(3) 0.0527(16) Uani 1 1 d .
H25A H 0.5441 0.0732 0.3898 0.063 Uiso 1 1 calc R
C26 C 0.5344(3) 0.1566(5) 0.4566(2) 0.0519(14) Uani 1 1 d .
H26A H 0.5627 0.1089 0.4838 0.062 Uiso 1 1 calc R
C27 C 0.5038(2) 0.2476(4) 0.47249(17) 0.0351(9) Uani 1 1 d .
C28 C 0.4641(3) 0.3158(4) 0.42921(19) 0.0418(10) Uani 1 1 d .
H28A H 0.4435 0.3797 0.4375 0.050 Uiso 1 1 calc R
C29 C 0.4554(3) 0.2893(4) 0.3742(2) 0.0456(11) Uani 1 1 d .
H29A H 0.4282 0.3360 0.3460 0.055 Uiso 1 1 calc R
C30 C 0.5495(3) 0.2213(4) 0.6292(2) 0.0453(12) Uani 1 1 d .
H30A H 0.5729 0.1716 0.6570 0.054 Uiso 1 1 calc R
C31 C 0.5433(3) 0.1961(4) 0.5745(2) 0.0491(12) Uani 1 1 d .
H31A H 0.5615 0.1305 0.5660 0.059 Uiso 1 1 calc R
C32 C 0.5097(2) 0.2693(4) 0.53194(17) 0.0338(9) Uani 1 1 d .
C33 C 0.4810(3) 0.3631(4) 0.5483(2) 0.0426(12) Uani 1 1 d .
H33A H 0.4565 0.4138 0.5214 0.051 Uiso 1 1 calc R
C34 C 0.4885(3) 0.3808(4) 0.6027(2) 0.0418(12) Uani 1 1 d .
H34A H 0.4679 0.4438 0.6121 0.050 Uiso 1 1 calc R
C35 C 0.6268(2) 0.0748(4) 0.30134(19) 0.0437(10) Uani 1 1 d .
H35A H 0.6130 0.0278 0.3255 0.052 Uiso 1 1 calc R
C36 C 0.7012(2) 0.0736(4) 0.3004(2) 0.0473(11) Uani 1 1 d .
H36A H 0.7359 0.0254 0.3230 0.057 Uiso 1 1 calc R
C37 C 0.7239(2) 0.1434(3) 0.26608(18) 0.0349(9) Uani 1 1 d .
C38 C 0.6693(3) 0.2131(4) 0.2334(2) 0.0481(11) Uani 1 1 d .
H38A H 0.6823 0.2628 0.2100 0.058 Uiso 1 1 calc R
C39 C 0.5968(2) 0.2084(4) 0.2355(2) 0.0462(11) Uani 1 1 d .
H39A H 0.5610 0.2547 0.2124 0.055 Uiso 1 1 calc R
C40 C 0.9313(3) 0.0848(4) 0.2937(2) 0.0465(11) Uani 1 1 d .
H40A H 0.9694 0.0465 0.3199 0.056 Uiso 1 1 calc R
C41 C 0.8605(2) 0.0862(4) 0.3003(2) 0.0427(10) Uani 1 1 d .
H41A H 0.8514 0.0501 0.3302 0.051 Uiso 1 1 calc R
C42 C 0.8026(2) 0.1419(3) 0.26191(19) 0.0321(9) Uani 1 1 d .
C43 C 0.8209(3) 0.1945(4) 0.2189(2) 0.0480(11) Uani 1 1 d .
H43A H 0.7839 0.2332 0.1920 0.058 Uiso 1 1 calc R
C44 C 0.8935(3) 0.1894(4) 0.2161(2) 0.0454(10) Uani 1 1 d .
H44A H 0.9047 0.2261 0.1871 0.055 Uiso 1 1 calc R
C45 C 0.6246(3) 0.3657(4) 0.8737(2) 0.0424(11) Uani 1 1 d .
H45A H 0.6195 0.2923 0.8658 0.051 Uiso 1 1 calc R
C46 C 0.6390(3) 0.3985(4) 0.92854(19) 0.0427(10) Uani 1 1 d .
H46A H 0.6433 0.3476 0.9567 0.051 Uiso 1 1 calc R
C47 C 0.6471(2) 0.5069(4) 0.94195(17) 0.0370(10) Uani 1 1 d .
C48 C 0.6407(3) 0.5782(4) 0.89812(19) 0.0436(10) Uani 1 1 d .
H48A H 0.6465 0.6519 0.9050 0.052 Uiso 1 1 calc R
C49 C 0.6256(3) 0.5389(4) 0.84372(19) 0.0454(11) Uani 1 1 d .
H49A H 0.6208 0.5881 0.8147 0.055 Uiso 1 1 calc R
C50 C 0.6574(3) 0.5170(5) 1.0938(2) 0.0560(12) Uani 1 1 d .
H50A H 0.6427 0.4739 1.1191 0.067 Uiso 1 1 calc R
C51 C 0.6421(3) 0.4808(5) 1.0401(2) 0.0508(11) Uani 1 1 d .
H51A H 0.6182 0.4147 1.0295 0.061 Uiso 1 1 calc R
C52 C 0.6630(2) 0.5440(4) 1.00131(19) 0.0401(9) Uani 1 1 d .
C53 C 0.7001(3) 0.6396(4) 1.0211(2) 0.0506(12) Uani 1 1 d .
H53A H 0.7174 0.6832 0.9973 0.061 Uiso 1 1 calc R
C54 C 0.7114(3) 0.6700(5) 1.0756(2) 0.0607(14) Uani 1 1 d .
H54A H 0.7341 0.7365 1.0872 0.073 Uiso 1 1 calc R

loop_
_atom_site_aniso_label
_atom_site_aniso_U_11
_atom_site_aniso_U_22
_atom_site_aniso_U_33
_atom_site_aniso_U_23
_atom_site_aniso_U_13
_atom_site_aniso_U_12
Cd1 0.03271(16) 0.03068(15) 0.02598(15) 0.00030(12) 0.01096(11) -0.00027(12)
Cd2 0.03951(18) 0.0445(2) 0.02695(16) -0.00246(13) 0.01456(13) 0.00231(13)
S1 0.0816(10) 0.0498(8) 0.0565(9) 0.0187(6) 0.0314(8) 0.0022(6)
S2 0.0506(7) 0.0523(8) 0.0461(7) 0.0155(5) 0.0169(5) 0.0161(5)
O1W 0.045(2) 0.123(4) 0.050(2) 0.019(2) 0.0213(17) 0.016(2)
O1 0.0449(17) 0.0467(19) 0.0468(17) 0.0103(14) 0.0147(13) 0.0060(13)
O2W 0.078(2) 0.047(2) 0.052(2) 0.0050(16) 0.0197(17) 0.0096(17)
O2 0.0377(17) 0.0393(18) 0.062(2) 0.0098(15) 0.0110(15) 0.0069(12)
O3W 0.0537(19) 0.0412(19) 0.0497(19) 0.0019(14) 0.0238(14) 0.0050(14)
O3 0.044(3) 0.235(8) 0.243(9) 0.180(8) 0.021(4) 0.026(4)
O4 0.108(4) 0.094(4) 0.072(3) 0.038(3) 0.041(3) 0.044(3)
O4W 0.091(3) 0.061(2) 0.065(3) 0.008(2) 0.033(2) -0.009(2)
O5 0.284(10) 0.087(4) 0.093(4) 0.004(3) -0.004(5) 0.113(6)
O5W 0.080(3) 0.128(5) 0.067(3) -0.043(3) 0.018(2) -0.012(3)
O6 0.100(3) 0.049(2) 0.051(2) 0.0039(17) 0.0359(19) -0.014(2)
O6W 0.088(3) 0.117(5) 0.093(4) -0.048(3) 0.013(3) -0.021(3)
O7 0.078(3) 0.075(3) 0.062(3) -0.007(2) 0.036(2) -0.029(2)
O8 0.120(5) 0.083(4) 0.156(6) 0.050(3) 0.102(4) 0.026(3)
O9 0.150(5) 0.043(3) 0.131(5) 0.018(3) 0.079(4) 0.001(3)
O10 0.178(7) 0.176(7) 0.064(3) 0.059(4) -0.008(4) -0.083(5)
N1 0.052(2) 0.041(2) 0.0277(19) -0.0016(15) 0.0089(15) -0.0038(16)
N2 0.049(2) 0.057(3) 0.039(2) -0.0140(18) 0.0144(17) -0.0076(18)
N3 0.040(2) 0.051(2) 0.0258(18) 0.0010(16) 0.0091(15) 0.0042(16)
N4 0.048(2) 0.040(2) 0.033(2) -0.0053(16) 0.0151(15) 0.0035(16)
N5 0.033(2) 0.041(2) 0.030(2) 0.0012(14) 0.0113(15) -0.0011(13)
N6 0.037(2) 0.045(2) 0.033(2) 0.0017(14) 0.0160(16) 0.0002(14)
N7 0.0344(19) 0.053(3) 0.034(2) -0.0035(16) 0.0129(14) -0.0002(15)
N8 0.051(2) 0.076(3) 0.037(2) -0.015(2) 0.0128(19) -0.005(2)
C1 0.036(2) 0.030(2) 0.0334(19) -0.0010(15) 0.0058(15) 0.0062(15)
C2 0.0302(19) 0.033(2) 0.0291(18) -0.0007(15) 0.0039(15) -0.0006(14)
C3 0.039(2) 0.052(3) 0.044(2) 0.0009(19) 0.0198(17) 0.0024(18)
C4 0.048(3) 0.050(3) 0.039(2) 0.0043(19) 0.017(2) 0.0048(19)
C5 0.039(2) 0.033(2) 0.036(2) 0.0005(16) 0.0057(17) 0.0049(16)
C6 0.034(2) 0.036(2) 0.044(2) -0.0002(17) 0.0133(16) 0.0031(15)
C7 0.038(2) 0.036(2) 0.039(2) 0.0004(17) 0.0134(17) 0.0006(16)
C8 0.079(3) 0.040(3) 0.034(2) -0.0059(19) 0.022(2) -0.020(2)
C9 0.062(3) 0.039(3) 0.041(2) -0.0024(17) 0.025(2) -0.0153(18)
C10 0.064(3) 0.036(2) 0.038(2) 0.0029(18) 0.018(2) -0.001(2)
C11 0.052(3) 0.038(3) 0.050(3) 0.0001(19) 0.026(2) 0.0000(19)
C12 0.063(3) 0.035(3) 0.047(3) 0.0029(19) 0.028(2) 0.0010(19)
C13 0.062(3) 0.069(4) 0.057(3) 0.019(3) 0.010(2) -0.002(2)
C14 0.042(3) 0.073(4) 0.062(3) 0.009(3) 0.015(2) -0.006(2)
C15 0.056(3) 0.046(3) 0.032(2) 0.0033(18) 0.0136(19) -0.013(2)
C16 0.055(3) 0.040(3) 0.036(2) -0.0014(18) 0.0132(19) -0.0098(19)
C17 0.045(2) 0.041(3) 0.032(2) -0.0024(17) 0.0129(17) 0.0011(17)
C18 0.072(3) 0.063(3) 0.039(2) -0.011(2) 0.029(2) -0.029(3)
C19 0.078(4) 0.065(3) 0.042(3) -0.015(2) 0.023(3) -0.036(3)
C20 0.059(3) 0.049(3) 0.049(3) -0.008(2) 0.021(2) -0.008(2)
C21 0.052(3) 0.042(3) 0.038(2) -0.0048(18) 0.0151(18) -0.0078(19)
C22 0.036(2) 0.040(2) 0.041(2) -0.0050(19) 0.0144(17) 0.0024(17)
C23 0.062(3) 0.042(3) 0.039(2) -0.0052(19) 0.023(2) -0.005(2)
C24 0.063(3) 0.064(3) 0.030(2) -0.004(2) 0.017(2) 0.000(2)
C25 0.060(4) 0.056(4) 0.037(3) -0.013(2) 0.008(3) 0.022(2)
C26 0.059(3) 0.060(3) 0.029(2) -0.008(2) 0.002(2) 0.025(2)
C27 0.034(2) 0.040(2) 0.029(2) -0.0056(16) 0.0072(17) 0.0015(16)
C28 0.056(3) 0.037(3) 0.033(2) -0.0022(18) 0.015(2) 0.0077(19)
C29 0.054(3) 0.046(3) 0.037(3) 0.000(2) 0.014(2) 0.007(2)
C30 0.062(3) 0.047(3) 0.026(2) 0.0037(19) 0.014(2) 0.011(2)
C31 0.061(3) 0.044(3) 0.042(3) -0.004(2) 0.016(2) 0.013(2)
C32 0.038(2) 0.037(2) 0.028(2) -0.0082(16) 0.0117(17) -0.0003(16)
C33 0.055(3) 0.035(3) 0.036(3) -0.0033(17) 0.011(2) 0.0088(17)
C34 0.055(3) 0.036(3) 0.035(3) -0.0035(17) 0.016(2) 0.0102(19)
C35 0.040(2) 0.049(3) 0.044(2) 0.0115(19) 0.0170(18) -0.0021(18)
C36 0.040(2) 0.054(3) 0.050(3) 0.015(2) 0.0173(19) 0.0026(19)
C37 0.040(2) 0.039(2) 0.030(2) -0.0020(16) 0.0180(19) -0.0034(15)
C38 0.047(2) 0.046(3) 0.059(3) 0.015(2) 0.027(2) 0.0027(19)
C39 0.039(2) 0.039(3) 0.061(3) 0.016(2) 0.018(2) 0.0056(17)
C40 0.035(2) 0.058(3) 0.047(3) 0.007(2) 0.0148(18) 0.0021(19)
C41 0.035(2) 0.050(3) 0.048(2) 0.016(2) 0.0201(18) 0.0059(18)
C42 0.032(2) 0.038(2) 0.029(2) -0.0040(16) 0.0141(17) -0.0044(15)
C43 0.042(2) 0.061(3) 0.046(3) 0.012(2) 0.0200(19) 0.011(2)
C44 0.045(2) 0.054(3) 0.043(2) 0.014(2) 0.0229(18) 0.0084(19)
C45 0.041(3) 0.049(3) 0.034(2) -0.0050(17) 0.0066(19) 0.0028(17)
C46 0.045(2) 0.050(3) 0.033(2) 0.0035(19) 0.0129(18) 0.0041(19)
C47 0.029(2) 0.053(3) 0.028(2) -0.0029(18) 0.0095(15) -0.0020(17)
C48 0.048(2) 0.041(3) 0.042(2) -0.0061(19) 0.0153(19) -0.0066(18)
C49 0.045(3) 0.056(3) 0.037(2) 0.007(2) 0.0157(19) -0.004(2)
C50 0.066(3) 0.067(4) 0.042(3) 0.000(2) 0.027(2) -0.003(2)
C51 0.049(3) 0.065(3) 0.040(2) -0.007(2) 0.0159(19) -0.011(2)
C52 0.037(2) 0.048(3) 0.038(2) -0.0055(19) 0.0144(17) -0.0038(18)
C53 0.060(3) 0.054(3) 0.038(3) -0.009(2) 0.015(2) -0.014(2)
C54 0.068(3) 0.069(4) 0.048(3) -0.020(3) 0.022(3) -0.018(3)

loop_
_atom_type_symbol
_atom_type_description
_atom_type_scat_dispersion_real
_atom_type_scat_dispersion_imag
_atom_type_scat_source
C C 0.0033 0.0016 'International Tables Vol C Tables 4.2.6.8 and 6.1.1.4'
H H 0.0000 0.0000 'International Tables Vol C Tables 4.2.6.8 and 6.1.1.4'
N N 0.0061 0.0033 'International Tables Vol C Tables 4.2.6.8 and 6.1.1.4'
O O 0.0106 0.0060 'International Tables Vol C Tables 4.2.6.8 and 6.1.1.4'
S S 0.1246 0.1234 'International Tables Vol C Tables 4.2.6.8 and 6.1.1.4'
Cd Cd -0.8075 1.2024 'International Tables Vol C Tables 4.2.6.8 and 6.1.1.4'

loop_
_geom_angle_atom_site_label_1
_geom_angle_atom_site_label_2
_geom_angle_atom_site_label_3
_geom_angle
_geom_angle_site_symmetry_1
_geom_angle_site_symmetry_3
O6 Cd1 N1 91.24(14) . .
O6 Cd1 N5 133.69(14) . .
N1 Cd1 N5 92.20(14) . .
O6 Cd1 N3 85.76(14) . .
N1 Cd1 N3 176.17(13) . .
N5 Cd1 N3 88.16(14) . .
O6 Cd1 O1 84.73(14) . .
N1 Cd1 O1 90.42(13) . .
N5 Cd1 O1 141.37(12) . .
N3 Cd1 O1 91.68(12) . .
O6 Cd1 O2 137.37(13) . .
N1 Cd1 O2 84.91(13) . .
N5 Cd1 O2 88.92(11) . .
N3 Cd1 O2 98.91(13) . .
O1 Cd1 O2 52.95(10) . .
O1W Cd2 O2W 94.55(16) . .
O1W Cd2 O3W 91.01(14) . .
O2W Cd2 O3W 173.36(13) . .
O1W Cd2 N7 92.70(14) . .
O2W Cd2 N7 92.81(14) . .
O3W Cd2 N7 90.55(14) . .
O1W Cd2 N4 85.35(15) . .
O2W Cd2 N4 88.54(13) . .
O3W Cd2 N4 88.29(13) . .
N7 Cd2 N4 177.71(14) . .
O1W Cd2 N6 176.28(16) . 4_455
O2W Cd2 N6 89.17(14) . 4_455
O3W Cd2 N6 85.27(13) . 4_455
N7 Cd2 N6 87.12(13) . 4_455
N4 Cd2 N6 94.75(14) . 4_455
O1W Cd2 H2W2 75.8 . .
O2W Cd2 H2W2 18.8 . .
O3W Cd2 H2W2 166.3 . .
N7 Cd2 H2W2 93.5 . .
N4 Cd2 H2W2 87.2 . .
N6 Cd2 H2W2 108.0 4_455 .
O1W Cd2 H3W1 70.7 . .
O2W Cd2 H3W1 164.8 . .
O3W Cd2 H3W1 20.3 . .
N7 Cd2 H3W1 91.4 . .
N4 Cd2 H3W1 86.8 . .
N6 Cd2 H3W1 105.6 4_455 .
H2W2 Cd2 H3W1 146.3 . .
O1W Cd2 H3W2 111.7 . .
O2W Cd2 H3W2 153.5 . .
O3W Cd2 H3W2 20.7 . .
N7 Cd2 H3W2 89.5 . .
N4 Cd2 H3W2 90.1 . .
N6 Cd2 H3W2 64.6 4_455 .
H2W2 Cd2 H3W2 171.8 . .
H3W1 Cd2 H3W2 41.0 . .
O10 S1 O9 110.7(5) . .
O10 S1 O8 118.3(5) . .
O9 S1 O8 109.1(4) . .
O10 S1 C12 106.9(3) . .
O9 S1 C12 105.1(3) . .
O8 S1 C12 105.9(3) . .
O3 S2 O5 111.6(7) . .
O3 S2 O4 115.8(5) . .
O5 S2 O4 109.2(5) . .
O3 S2 C5 106.5(3) . .
O5 S2 C5 105.3(3) . .
O4 S2 C5 107.9(2) . .
Cd2 O1W H1W1 164.1 . .
Cd2 O1W H1W2 86.9 . .
H1W1 O1W H1W2 107.2 . .
C1 O1 Cd1 93.4(2) . .
Cd2 O2W H2W1 167.1 . .
H2W1 O2W H2W2 149.9 . .
C1 O2 Cd1 90.8(2) . .
Cd2 O3W H3W1 52.4 . .
Cd2 O3W H3W2 55.7 . .
H3W1 O3W H3W2 108.1 . .
H4W1 O4W H4W2 105.9 . .
H5W1 O5W H5W2 117.0 . .
C8 O6 Cd1 99.0(3) . .
H6W1 O6W H6W2 108.3 . .
C19 N1 C15 116.6(4) . .
C19 N1 Cd1 124.3(3) . .
C15 N1 Cd1 118.9(3) . .
C24 N2 C20 117.8(4) . .
C25 N3 C29 117.5(4) . .
C25 N3 Cd1 119.5(3) . .
C29 N3 Cd1 121.8(3) . .
C30 N4 C34 116.2(4) . .
C30 N4 Cd2 120.6(3) . .
C34 N4 Cd2 121.0(3) . .
C35 N5 C39 116.4(4) . .
C35 N5 Cd1 123.8(3) . .
C39 N5 Cd1 119.8(3) . .
C40 N6 C44 116.7(4) . .
C40 N6 Cd2 125.2(3) . 4_554
C44 N6 Cd2 118.1(3) . 4_554
C49 N7 C45 116.9(4) . .
C49 N7 Cd2 122.9(3) . .
C45 N7 Cd2 119.0(3) . .
C54 N8 C50 116.1(5) . .
O1 C1 O2 121.4(4) . .
O1 C1 C2 118.9(4) . .
O2 C1 C2 119.6(4) . .
C3 C2 C7 119.2(4) . .
C3 C2 C1 120.7(4) . .
C7 C2 C1 120.1(4) . .
C2 C3 C4 121.3(4) . .
C2 C3 H3A 119.3 . .
C4 C3 H3A 119.3 . .
C5 C4 C3 118.5(4) . .
C5 C4 H4A 120.7 . .
C3 C4 H4A 120.7 . .
C6 C5 C4 120.4(4) . .
C6 C5 S2 118.3(3) . .
C4 C5 S2 121.2(3) . .
C5 C6 C7 120.1(4) . .
C5 C6 H6A 120.0 . .
C7 C6 H6A 120.0 . .
C6 C7 C2 120.4(4) . .
C6 C7 H7A 119.8 . .
C2 C7 H7A 119.8 . .
O7 C8 O6 123.2(5) . .
O7 C8 C9 120.3(5) . .
O6 C8 C9 116.4(5) . .
C14 C9 C10 118.6(4) . .
C14 C9 C8 120.8(5) . .
C10 C9 C8 120.6(5) . .
C11 C10 C9 120.1(4) . .
C11 C10 H10A 119.9 . .
C9 C10 H10A 119.9 . .
C12 C11 C10 119.8(5) . .
C12 C11 H11A 120.1 . .
C10 C11 H11A 120.1 . .
C11 C12 C13 121.3(5) . .
C11 C12 S1 118.5(4) . .
C13 C12 S1 120.0(4) . .
C14 C13 C12 118.4(5) . .
C14 C13 H13A 120.8 . .
C12 C13 H13A 120.8 . .
C13 C14 C9 121.7(5) . .
C13 C14 H14A 119.2 . .
C9 C14 H14A 119.2 . .
N1 C15 C16 123.9(4) . .
N1 C15 H15A 118.1 . .
C16 C15 H15A 118.1 . .
C15 C16 C17 119.5(4) . .
C15 C16 H16A 120.2 . .
C17 C16 H16A 120.2 . .
C18 C17 C16 116.5(4) . .
C18 C17 C22 121.9(4) . .
C16 C17 C22 121.5(4) . .
C17 C18 C19 120.3(5) . .
C17 C18 H18A 119.8 . .
C19 C18 H18A 119.8 . .
N1 C19 C18 123.1(4) . .
N1 C19 H19A 118.4 . .
C18 C19 H19A 118.4 . .
N2 C20 C21 122.8(5) . .
N2 C20 H20A 118.6 . .
C21 C20 H20A 118.6 . .
C20 C21 C22 119.2(5) . .
C20 C21 H21A 120.4 . .
C22 C21 H21A 120.4 . .
C23 C22 C21 117.6(4) . .
C23 C22 C17 122.3(4) . .
C21 C22 C17 120.1(4) . .
C22 C23 C24 119.8(5) . .
C22 C23 H23A 120.1 . .
C24 C23 H23A 120.1 . .
N2 C24 C23 122.7(5) . .
N2 C24 H24A 118.6 . .
C23 C24 H24A 118.6 . .
N3 C25 C26 122.9(5) . .
N3 C25 H25A 118.5 . .
C26 C25 H25A 118.5 . .
C27 C26 C25 120.1(5) . .
C27 C26 H26A 119.9 . .
C25 C26 H26A 119.9 . .
C26 C27 C28 116.1(4) . .
C26 C27 C32 122.0(4) . .
C28 C27 C32 121.9(4) . .
C29 C28 C27 120.2(4) . .
C29 C28 H28A 119.9 . .
C27 C28 H28A 119.9 . .
N3 C29 C28 123.1(5) . .
N3 C29 H29A 118.5 . .
C28 C29 H29A 118.5 . .
N4 C30 C31 123.8(5) . .
N4 C30 H30A 118.1 . .
C31 C30 H30A 118.1 . .
C30 C31 C32 119.6(5) . .
C30 C31 H31A 120.2 . .
C32 C31 H31A 120.2 . .
C33 C32 C31 116.2(4) . .
C33 C32 C27 122.1(4) . .
C31 C32 C27 121.8(4) . .
C34 C33 C32 120.4(5) . .
C34 C33 H33A 119.8 . .
C32 C33 H33A 119.8 . .
C33 C34 N4 123.8(4) . .
C33 C34 H34A 118.1 . .
N4 C34 H34A 118.1 . .
N5 C35 C36 122.9(4) . .
N5 C35 H35A 118.6 . .
C36 C35 H35A 118.6 . .
C37 C36 C35 120.1(4) . .
C37 C36 H36A 120.0 . .
C35 C36 H36A 120.0 . .
C36 C37 C38 117.0(4) . .
C36 C37 C42 121.9(4) . .
C38 C37 C42 121.0(4) . .
C39 C38 C37 119.8(4) . .
C39 C38 H38A 120.1 . .
C37 C38 H38A 120.1 . .
N5 C39 C38 123.8(4) . .
N5 C39 H39A 118.1 . .
C38 C39 H39A 118.1 . .
N6 C40 C41 124.3(4) . .
N6 C40 H40A 117.9 . .
C41 C40 H40A 117.9 . .
C40 C41 C42 119.2(4) . .
C40 C41 H41A 120.4 . .
C42 C41 H41A 120.4 . .
C41 C42 C43 116.9(4) . .
C41 C42 C37 121.4(4) . .
C43 C42 C37 121.7(4) . .
C44 C43 C42 119.8(4) . .
C44 C43 H43A 120.1 . .
C42 C43 H43A 120.1 . .
N6 C44 C43 123.2(4) . .
N6 C44 H44A 118.4 . .
C43 C44 H44A 118.4 . .
N7 C45 C46 123.1(4) . .
N7 C45 H45A 118.5 . .
C46 C45 H45A 118.5 . .
C45 C46 C47 120.2(4) . .
C45 C46 H46A 119.9 . .
C47 C46 H46A 119.9 . .
C46 C47 C48 116.9(4) . .
C46 C47 C52 120.9(4) . .
C48 C47 C52 122.2(4) . .
C47 C48 C49 119.6(4) . .
C47 C48 H48A 120.2 . .
C49 C48 H48A 120.2 . .
N7 C49 C48 123.3(4) . .
N7 C49 H49A 118.3 . .
C48 C49 H49A 118.3 . .
N8 C50 C51 124.5(5) . .
N8 C50 H50A 117.8 . .
C51 C50 H50A 117.8 . .
C50 C51 C52 119.0(5) . .
C50 C51 H51A 120.5 . .
C52 C51 H51A 120.5 . .
C53 C52 C51 116.6(4) . .
C53 C52 C47 122.9(4) . .
C51 C52 C47 120.5(4) . .
C54 C53 C52 119.9(5) . .
C54 C53 H53A 120.0 . .
C52 C53 H53A 120.0 . .
N8 C54 C53 123.8(5) . .
N8 C54 H54A 118.1 . .
C53 C54 H54A 118.1 . .

loop_
_geom_bond_atom_site_label_1
_geom_bond_atom_site_label_2
_geom_bond_distance
_geom_bond_site_symmetry_2
Cd1 O6 2.310(4) .
Cd1 N1 2.339(4) .
Cd1 N5 2.339(4) .
Cd1 N3 2.358(4) .
Cd1 O1 2.422(3) .
Cd1 O2 2.475(3) .
Cd2 O1W 2.300(4) .
Cd2 O2W 2.314(4) .
Cd2 O3W 2.336(3) .
Cd2 N7 2.344(4) .
Cd2 N4 2.350(4) .
Cd2 N6 2.359(4) 4_455
Cd2 H2W2 1.7797 .
Cd2 H3W1 1.9376 .
Cd2 H3W2 1.9855 .
S1 O10 1.412(6) .
S1 O9 1.424(5) .
S1 O8 1.443(6) .
S1 C12 1.786(5) .
S2 O3 1.371(6) .
S2 O5 1.406(7) .
S2 O4 1.426(5) .
S2 C5 1.785(4) .
O1W H1W1 0.8507 .
O1W H1W2 0.8579 .
O1 C1 1.249(5) .
O2W H2W1 0.8472 .
O2W H2W2 0.8514 .
O2 C1 1.255(5) .
O3W H3W1 0.8500 .
O3W H3W2 0.8499 .
O4W H4W1 0.8547 .
O4W H4W2 0.8658 .
O5W H5W1 0.8705 .
O5W H5W2 0.8479 .
O6 C8 1.268(7) .
O6W H6W1 0.8500 .
O6W H6W2 0.8500 .
O7 C8 1.242(6) .
N1 C19 1.322(6) .
N1 C15 1.325(6) .
N2 C24 1.309(7) .
N2 C20 1.336(7) .
N3 C25 1.311(7) .
N3 C29 1.335(6) .
N4 C30 1.323(6) .
N4 C34 1.353(6) .
N5 C35 1.339(6) .
N5 C39 1.344(6) .
N6 C40 1.319(6) .
N6 C44 1.335(6) .
N6 Cd2 2.359(4) 4_554
N7 C49 1.328(7) .
N7 C45 1.343(6) .
N8 C54 1.322(8) .
N8 C50 1.336(7) .
C1 C2 1.500(5) .
C2 C3 1.367(6) .
C2 C7 1.391(6) .
C3 C4 1.401(6) .
C3 H3A 0.9300 .
C4 C5 1.388(6) .
C4 H4A 0.9300 .
C5 C6 1.380(6) .
C6 C7 1.380(6) .
C6 H6A 0.9300 .
C7 H7A 0.9300 .
C8 C9 1.502(6) .
C9 C14 1.379(8) .
C9 C10 1.400(7) .
C10 C11 1.392(7) .
C10 H10A 0.9300 .
C11 C12 1.357(7) .
C11 H11A 0.9300 .
C12 C13 1.398(7) .
C13 C14 1.379(8) .
C13 H13A 0.9300 .
C14 H14A 0.9300 .
C15 C16 1.371(6) .
C15 H15A 0.9300 .
C16 C17 1.391(6) .
C16 H16A 0.9300 .
C17 C18 1.361(7) .
C17 C22 1.497(6) .
C18 C19 1.387(7) .
C18 H18A 0.9300 .
C19 H19A 0.9300 .
C20 C21 1.374(7) .
C20 H20A 0.9300 .
C21 C22 1.383(7) .
C21 H21A 0.9300 .
C22 C23 1.361(7) .
C23 C24 1.388(7) .
C23 H23A 0.9300 .
C24 H24A 0.9300 .
C25 C26 1.401(8) .
C25 H25A 0.9300 .
C26 C27 1.375(7) .
C26 H26A 0.9300 .
C27 C28 1.391(6) .
C27 C32 1.481(5) .
C28 C29 1.375(7) .
C28 H28A 0.9300 .
C29 H29A 0.9300 .
C30 C31 1.371(7) .
C30 H30A 0.9300 .
C31 C32 1.391(7) .
C31 H31A 0.9300 .
C32 C33 1.391(6) .
C33 C34 1.341(8) .
C33 H33A 0.9300 .
C34 H34A 0.9300 .
C35 C36 1.383(6) .
C35 H35A 0.9300 .
C36 C37 1.371(6) .
C36 H36A 0.9300 .
C37 C38 1.387(6) .
C37 C42 1.492(5) .
C38 C39 1.359(6) .
C38 H38A 0.9300 .
C39 H39A 0.9300 .
C40 C41 1.369(6) .
C40 H40A 0.9300 .
C41 C42 1.381(6) .
C41 H41A 0.9300 .
C42 C43 1.386(6) .
C43 C44 1.367(6) .
C43 H43A 0.9300 .
C44 H44A 0.9300 .
C45 C46 1.375(7) .
C45 H45A 0.9300 .
C46 C47 1.383(7) .
C46 H46A 0.9300 .
C47 C48 1.384(6) .
C47 C52 1.494(6) .
C48 C49 1.389(7) .
C48 H48A 0.9300 .
C49 H49A 0.9300 .
C50 C51 1.360(7) .
C50 H50A 0.9300 .
C51 C52 1.391(7) .
C51 H51A 0.9300 .
C52 C53 1.383(7) .
C53 C54 1.365(7) .
C53 H53A 0.9300 .
C54 H54A 0.9300 .

loop_
_geom_hbond_atom_site_label_D
_geom_hbond_atom_site_label_H
_geom_hbond_atom_site_label_A
_geom_hbond_distance_DH
_geom_hbond_distance_HA
_geom_hbond_distance_DA
_geom_hbond_angle_DHA
_geom_hbond_site_symmetry_A
O1W H1W1 N8 0.85 2.29 2.791(6) 118.3 2_564
O1W H1W2 O5W 0.86 2.40 3.261(7) 179.2 3_556
O2W H2W1 O7 0.85 2.37 2.932(6) 124.4 2
O2W H2W2 O1W 0.85 2.54 3.389(6) 179.6 .
O3W H3W1 O1W 0.85 2.47 3.307(5) 168.8 .
O3W H3W2 N6 0.85 2.34 3.180(5) 169.0 4_455
O4W H4W1 O5 0.85 2.26 2.880(9) 129.2 4
O4W H4W2 O10 0.87 1.88 2.685(8) 153.7 .
O5W H5W1 O1 0.87 1.99 2.858(6) 178.7 2_554
O5W H5W2 N2 0.85 1.93 2.754(6) 164.9 .
O6W H6W1 O4 0.85 1.92 2.770(8) 174.4 .
O6W H6W2 O8 0.85 2.15 2.998(9) 174.8 2_554

loop_
_geom_torsion_atom_site_label_1
_geom_torsion_atom_site_label_2
_geom_torsion_atom_site_label_3
_geom_torsion_atom_site_label_4
_geom_torsion
_geom_torsion_site_symmetry_1
O6 Cd1 O1 C1 -167.7(3) .
N1 Cd1 O1 C1 -76.5(3) .
N5 Cd1 O1 C1 17.6(4) .
N3 Cd1 O1 C1 106.7(3) .
O2 Cd1 O1 C1 6.8(2) .
O6 Cd1 O2 C1 1.3(3) .
N1 Cd1 O2 C1 87.6(2) .
N5 Cd1 O2 C1 179.9(3) .
N3 Cd1 O2 C1 -92.1(2) .
O1 Cd1 O2 C1 -6.8(2) .
N1 Cd1 O6 C8 95.0(3) .
N5 Cd1 O6 C8 0.8(4) .
N3 Cd1 O6 C8 -82.6(3) .
O1 Cd1 O6 C8 -174.7(3) .
O2 Cd1 O6 C8 178.8(3) .
O6 Cd1 N1 C19 -177.4(5) .
O1 Cd1 N1 C19 97.8(5) .
O2 Cd1 N1 C19 45.1(5) .
O6 Cd1 N1 C15 -2.0(4) .
N5 Cd1 N1 C15 131.8(4) .
O1 Cd1 N1 C15 -86.7(4) .
O2 Cd1 N1 C15 -139.5(4) .
O6 Cd1 N3 C25 65.2(5) .
N5 Cd1 N3 C25 -68.9(5) .
O1 Cd1 N3 C25 149.7(5) .
O2 Cd1 N3 C25 -157.5(4) .
O6 Cd1 N3 C29 -101.8(4) .
N5 Cd1 N3 C29 124.1(4) .
O1 Cd1 N3 C29 -17.2(4) .
O2 Cd1 N3 C29 35.5(4) .
O1W Cd2 N4 C30 65.1(4) .
O2W Cd2 N4 C30 -29.6(4) .
O3W Cd2 N4 C30 156.2(4) .
N6 Cd2 N4 C30 -118.7(4) 4_455
O1W Cd2 N4 C34 -97.3(4) .
O2W Cd2 N4 C34 168.0(4) .
O3W Cd2 N4 C34 -6.2(4) .
N6 Cd2 N4 C34 79.0(4) 4_455
O6 Cd1 N5 C35 -15.1(5) .
N1 Cd1 N5 C35 -108.9(4) .
N3 Cd1 N5 C35 67.3(4) .
O1 Cd1 N5 C35 157.7(3) .
O2 Cd1 N5 C35 166.2(4) .
O6 Cd1 N5 C39 161.8(3) .
N1 Cd1 N5 C39 68.0(4) .
N3 Cd1 N5 C39 -115.9(4) .
O1 Cd1 N5 C39 -25.5(5) .
O2 Cd1 N5 C39 -16.9(4) .
O1W Cd2 N7 C49 82.2(4) .
O2W Cd2 N7 C49 176.9(4) .
O3W Cd2 N7 C49 -8.8(3) .
N6 Cd2 N7 C49 -94.1(4) 4_455
O1W Cd2 N7 C45 -110.4(4) .
O2W Cd2 N7 C45 -15.7(4) .
O3W Cd2 N7 C45 158.5(3) .
N6 Cd2 N7 C45 73.3(3) 4_455
Cd1 O1 C1 O2 -12.7(4) .
Cd1 O1 C1 C2 164.4(3) .
Cd1 O2 C1 O1 12.4(4) .
Cd1 O2 C1 C2 -164.7(3) .
O1 C1 C2 C3 -158.4(4) .
O2 C1 C2 C3 18.7(6) .
O1 C1 C2 C7 22.8(6) .
O2 C1 C2 C7 -160.1(4) .
C7 C2 C3 C4 -0.3(7) .
C1 C2 C3 C4 -179.1(4) .
C2 C3 C4 C5 1.6(7) .
C3 C4 C5 C6 -2.3(7) .
C3 C4 C5 S2 175.8(4) .
O3 S2 C5 C6 -42.2(6) .
O5 S2 C5 C6 76.4(6) .
O4 S2 C5 C6 -167.0(4) .
O3 S2 C5 C4 139.7(6) .
O5 S2 C5 C4 -101.8(6) .
O4 S2 C5 C4 14.8(5) .
C4 C5 C6 C7 1.8(6) .
S2 C5 C6 C7 -176.4(3) .
C5 C6 C7 C2 -0.4(6) .
C3 C2 C7 C6 -0.3(6) .
C1 C2 C7 C6 178.5(4) .
Cd1 O6 C8 O7 -15.4(5) .
Cd1 O6 C8 C9 161.6(3) .
O7 C8 C9 C14 22.0(7) .
O6 C8 C9 C14 -155.1(5) .
O7 C8 C9 C10 -160.0(5) .
O6 C8 C9 C10 22.8(6) .
C14 C9 C10 C11 -2.0(7) .
C8 C9 C10 C11 -180.0(4) .
C9 C10 C11 C12 2.0(7) .
C10 C11 C12 C13 0.1(8) .
C10 C11 C12 S1 -175.0(4) .
O10 S1 C12 C11 -149.6(6) .
O9 S1 C12 C11 92.8(5) .
O8 S1 C12 C11 -22.7(5) .
O10 S1 C12 C13 35.2(6) .
O9 S1 C12 C13 -82.4(5) .
O8 S1 C12 C13 162.2(5) .
C11 C12 C13 C14 -2.3(9) .
S1 C12 C13 C14 172.8(5) .
C12 C13 C14 C9 2.3(10) .
C10 C9 C14 C13 -0.2(9) .
C8 C9 C14 C13 177.8(6) .
C19 N1 C15 C16 -1.5(8) .
Cd1 N1 C15 C16 -177.3(4) .
N1 C15 C16 C17 2.4(8) .
C15 C16 C17 C18 -1.2(7) .
C15 C16 C17 C22 178.0(5) .
C16 C17 C18 C19 -0.7(9) .
C22 C17 C18 C19 -179.8(5) .
C15 N1 C19 C18 -0.6(9) .
Cd1 N1 C19 C18 175.0(5) .
C17 C18 C19 N1 1.7(10) .
C24 N2 C20 C21 1.5(8) .
N2 C20 C21 C22 -1.2(8) .
C20 C21 C22 C23 0.0(7) .
C20 C21 C22 C17 179.9(4) .
C18 C17 C22 C23 -23.5(7) .
C16 C17 C22 C23 157.3(5) .
C18 C17 C22 C21 156.5(5) .
C16 C17 C22 C21 -22.6(7) .
C21 C22 C23 C24 0.8(7) .
C17 C22 C23 C24 -179.1(4) .
C20 N2 C24 C23 -0.6(8) .
C22 C23 C24 N2 -0.6(8) .
C29 N3 C25 C26 1.1(9) .
Cd1 N3 C25 C26 -166.5(5) .
N3 C25 C26 C27 0.3(11) .
C25 C26 C27 C28 -1.8(9) .
C25 C26 C27 C32 175.7(5) .
C26 C27 C28 C29 1.9(7) .
C32 C27 C28 C29 -175.5(4) .
C25 N3 C29 C28 -0.9(8) .
Cd1 N3 C29 C28 166.3(4) .
C27 C28 C29 N3 -0.6(8) .
C34 N4 C30 C31 2.0(8) .
Cd2 N4 C30 C31 -161.2(4) .
N4 C30 C31 C32 0.9(9) .
C30 C31 C32 C33 -2.9(8) .
C30 C31 C32 C27 178.0(4) .
C26 C27 C32 C33 177.8(6) .
C28 C27 C32 C33 -5.0(6) .
C26 C27 C32 C31 -3.2(7) .
C28 C27 C32 C31 174.0(5) .
C31 C32 C33 C34 2.0(8) .
C27 C32 C33 C34 -179.0(5) .
C32 C33 C34 N4 1.0(9) .
C30 N4 C34 C33 -3.0(8) .
Cd2 N4 C34 C33 160.1(4) .
C39 N5 C35 C36 -0.9(7) .
Cd1 N5 C35 C36 176.0(4) .
N5 C35 C36 C37 1.2(8) .
C35 C36 C37 C38 0.0(7) .
C35 C36 C37 C42 -177.4(5) .
C36 C37 C38 C39 -1.3(7) .
C42 C37 C38 C39 176.1(5) .
C35 N5 C39 C38 -0.5(7) .
Cd1 N5 C39 C38 -177.6(4) .
C37 C38 C39 N5 1.7(8) .
C44 N6 C40 C41 0.5(7) .
Cd2 N6 C40 C41 -177.7(4) 4_554
N6 C40 C41 C42 0.4(8) .
C40 C41 C42 C43 -0.7(7) .
C40 C41 C42 C37 178.2(5) .
C36 C37 C42 C41 -13.4(7) .
C38 C37 C42 C41 169.3(4) .
C36 C37 C42 C43 165.5(5) .
C38 C37 C42 C43 -11.8(7) .
C41 C42 C43 C44 0.1(7) .
C37 C42 C43 C44 -178.8(5) .
C40 N6 C44 C43 -1.1(7) .
Cd2 N6 C44 C43 177.2(4) 4_554
C42 C43 C44 N6 0.8(8) .
C49 N7 C45 C46 0.3(7) .
Cd2 N7 C45 C46 -167.8(4) .
N7 C45 C46 C47 -0.1(8) .
C45 C46 C47 C48 -0.5(7) .
C45 C46 C47 C52 -179.8(4) .
C46 C47 C48 C49 1.0(6) .
C52 C47 C48 C49 -179.7(4) .
C45 N7 C49 C48 0.2(7) .
Cd2 N7 C49 C48 167.8(3) .
C47 C48 C49 N7 -0.8(7) .
C54 N8 C50 C51 0.6(8) .
N8 C50 C51 C52 -0.5(8) .
C50 C51 C52 C53 1.7(7) .
C50 C51 C52 C47 -179.9(4) .
C46 C47 C52 C53 153.7(5) .
C48 C47 C52 C53 -25.5(7) .
C46 C47 C52 C51 -24.6(6) .
C48 C47 C52 C51 156.2(5) .
C51 C52 C53 C54 -3.0(8) .
C47 C52 C53 C54 178.6(5) .
C50 N8 C54 C53 -2.1(9) .
C52 C53 C54 N8 3.4(9) .
